data_2001369
loop_
_publ_author_name
'Burrow, T. E.'
'Morris, R. H.'
'Hills, A.'
'Hughes, D. L.'
'Richards, R. L.'

_publ_section_title
;
 Structure of dimethyl(phenyl)phosphonium
 tris(1,2-benzenedithiolato)tungsten(V)
;
_journal_issue 9
_journal_name_full 'Acta Crystallographica Section C'
_journal_page_first 1591
_journal_page_last 1594
_journal_paper_doi 10.1107/S0108270193001295
_journal_volume 49
_journal_year 1993
_chemical_formula_sum 'C26 H24 P S6 W'
_chemical_formula_weight 743.7
_space_group_crystal_system orthorhombic
_space_group_IT_number 19
_space_group_name_Hall 'P 2ac 2ab'
_space_group_name_H-M_alt 'P 21 21 21'
_atom_type_scat_source IntTabIV
_cell_angle_alpha 90.0
_cell_angle_beta 90.0
_cell_angle_gamma 90.0
_cell_formula_units_Z 4
_cell_length_a 12.928(2)
_cell_length_b 14.814(2)
_cell_length_c 15.028(3)
_cell_measurement_reflns_used 25
_cell_measurement_temperature 293
_cell_measurement_theta_max 11
_cell_measurement_theta_min 10
_cell_volume 2878.1(8)
_diffrn_measurement_device 'Enraf-Nonius CAD-4'
_diffrn_measurement_method \w-\q
_diffrn_radiation_type MoK\a
_diffrn_radiation_wavelength 0.71069
_diffrn_reflns_av_R_equivalents 0.12
_diffrn_reflns_limit_h_max 10
_diffrn_reflns_limit_h_min -10
_diffrn_reflns_limit_k_max 12
_diffrn_reflns_limit_k_min 0
_diffrn_reflns_limit_l_max 12
_diffrn_reflns_limit_l_min -12
_diffrn_reflns_number 3856
_diffrn_reflns_theta_max 17.5
_diffrn_standards_decay_% 0
_diffrn_standards_interval_time 167
_diffrn_standards_number 2
_exptl_absorpt_coefficient_mu 4.59
_exptl_absorpt_correction_T_max 0.35
_exptl_absorpt_correction_T_min 0.21
_exptl_absorpt_correction_type empirical
_exptl_crystal_colour 'Very dark green'
_exptl_crystal_density_diffrn 1.716
_exptl_crystal_description 'Wedge shaped'
_exptl_crystal_size_max 0.57
_exptl_crystal_size_mid 0.42
_exptl_crystal_size_min 0.40
_refine_diff_density_max 2.0
_refine_diff_density_min -2.1
_refine_ls_extinction_method none
_refine_ls_hydrogen_treatment noref
_refine_ls_number_parameters 177
_refine_ls_number_reflns 1822
_refine_ls_R_factor_obs 0.078
_refine_ls_shift/esd_max 0.33
_refine_ls_structure_factor_coef F
_refine_ls_weighting_details w=\s^-2^(F)
_refine_ls_weighting_scheme calc
_refine_ls_wR_factor_obs 0.064
_reflns_number_observed 1319
_reflns_number_total 1822
_reflns_observed_criterion I>2\s(I)
_cod_data_source_file al1035.cif
_cod_data_source_block al1035_structure_1_of_1
_cod_depositor_comments
;
 Marking attached hydrogen atoms.

 Antanas Vaitkus,
 2017-11-21

 Removing the 'x,y,z+1', 'x,y,z' space group operations, adding the
 '-x+1/2,-y,z+1/2', 'x+1/2,-y+1/2,-z', '-x,y+1/2,-z+1/2' space group
 operations and updating the space group information. The
 _geom_angle_site_symmetry_3 and _geom_bond_site_symmetry_2 data items
 were modified accordingly.

 Antanas Vaitkus,
 2017-11-21

The following automatic conversions were performed:

'_refine_ls_weighting_scheme' value 'w=\s^-2^(F)' was changed to
'calc'. New tag '_refine_ls_weighting_details' was created. The value
of the new tag was set to 'w=\s^-2^(F)'.

Automatic conversion script
Id: cif_fix_values 3143 2015-03-26 13:38:13Z robertas 
;
_cod_database_code 2001369

loop_
_space_group_symop_id
_space_group_symop_operation_xyz
1 x,y,z
2 -x+1/2,-y,z+1/2
3 x+1/2,-y+1/2,-z
4 -x,y+1/2,-z+1/2

loop_
_atom_site_label
_atom_site_fract_x
_atom_site_fract_y
_atom_site_fract_z
_atom_site_U_iso_or_equiv
_atom_site_attached_hydrogens
W .21161(9) .20314(9) .18683(8) .0840(10) 0
S(11) .3281(5) .2813(7) .0919(4) .099(4) 0
C(11a) .2746(17) .2980(18) -.0067(14) .074(7) 0
C(11b) .3246(17) .3494(17) -.0706(16) .082(9) 1
C(11c) .281(2) .364(2) -.1542(16) .107(9) 1
C(12c) .180(2) .338(2) -.1717(19) .117(11) 1
C(12b) .124(2) .293(2) -.1045(17) .113(10) 1
C(12a) .1721(16) .2705(17) -.0233(15) .075(8) 0
S(12) .1043(6) .2152(7) .0591(5) .110(4) 0
S(21) .2032(7) .3350(6) .2740(5) .122(4) 0
C(21a) .092(3) .326(2) .334(2) .133(13) 0
C(21b) .064(3) .396(3) .392(3) .186(18) 1
C(21c) -.023(3) .391(3) .447(3) .164(15) 1
C(22c) -.086(3) .316(3) .432(3) .186(16) 1
C(22b) -.072(3) .245(3) .372(3) .170(16) 1
C(22a) .028(2) .252(2) .333(2) .109(11) 0
S(22) .0568(6) .1676(7) .2626(6) .114(5) 0
S(31) .3614(7) .1718(7) .2742(6) .127(5) 0
C(31a) .397(2) .062(2) .259(2) .103(10) 0
C(31b) .488(3) .029(3) .304(3) .151(13) 1
C(31c) .506(3) -.063(3) .282(2) .153(15) 1
C(32c) .449(3) -.124(3) .230(3) .192(18) 1
C(32b) .351(3) -.094(3) .196(3) .195(17) 1
C(32a) .336(3) -.001(3) .213(3) .176(17) 0
S(32) .2237(8) .0477(7) .1595(6) .123(4) 0
P(4) .3883(8) .0680(7) .9334(7) .125(5) 0
C(41) .520(3) .023(3) .947(2) .147(14) 0
C(42) .595(3) .023(3) .877(3) .177(17) 1
C(43) .691(4) -.020(3) .888(3) .177(16) 1
C(44) .712(4) -.061(3) .971(3) .207(18) 1
C(45) .635(3) -.051(3) 1.038(3) .201(18) 1
C(46) .534(2) -.014(2) 1.032(2) .113(11) 1
C(47) .381(2) .137(2) .833(2) .122(11) 3
C(48) .298(3) -.018(3) .934(2) .151(13) 3
H(4) .3646 .1243 1.0072 ? 0

loop_
_geom_angle_atom_site_label_1
_geom_angle_atom_site_label_2
_geom_angle_atom_site_label_3
_geom_angle_site_symmetry_1
_geom_angle_site_symmetry_2
_geom_angle_site_symmetry_3
_geom_angle
_geom_angle_publ_flag
S(11) W S(12) . . . 81.3(2) yes
S(11) W S(22) . . . 159.3(3) yes
S(11) W S(32) . . . 109.3(3) yes
S(12) W S(22) . . . 84.9(3) yes
S(12) W S(32) . . . 88.3(4) yes
S(21) W S(31) . . . 83.8(3) yes
S(22) W S(31) . . . 112.3(3) yes
S(31) W S(32) . . . 81.4(3) yes
S(11) W S(21) . . . 87.7(3) yes
S(11) W S(31) . . . 84.9(3) yes
S(12) W S(21) . . . 111.1(3) yes
S(12) W S(31) . . . 159.0(3) yes
S(21) W S(22) . . . 83.0(3) yes
S(21) W S(32) . . . 156.3(3) yes
S(22) W S(32) . . . 85.5(3) yes
W S(11) C(11a) . . . 110.2(8) yes
W S(12) C(12a) . . . 108.6(8) yes
W S(21) C(21a) . . . 105.6(12) yes
W S(22) C(22a) . . . 108.9(11) yes
W S(31) C(31a) . . . 109.3(12) yes
W S(32) C(32a) . . . 111.6(12) yes
C(41) P(4) C(47) . . . 109.8(15) yes
C(41) P(4) C(48) . . . 111.1(18) yes
C(47) P(4) C(48) . . . 112.2(16) yes
P(4) H(4) S(11) . . 1_556 156 yes
W S(11) H(4) . . 1_554 88.5 yes
C(11a) S(11) H(4) . . 1_554 77.3 yes

loop_
_geom_bond_atom_site_label_1
_geom_bond_atom_site_label_2
_geom_bond_site_symmetry_1
_geom_bond_site_symmetry_2
_geom_bond_distance
_geom_bond_publ_flag
W S(11) . . 2.376(7) yes
W S(21) . . 2.355(9) yes
W S(31) . . 2.385(9) yes
W S(12) . . 2.375(8) yes
W S(22) . . 2.362(8) yes
W S(32) . . 2.344(10) yes
S(11) C(11a) . . 1.65(2) yes
C(12a) S(12) . . 1.73(2) yes
S(21) C(21a) . . 1.70(3) yes
C(22a) S(22) . . 1.68(3) yes
S(31) C(31a) . . 1.71(3) yes
C(32a) S(32) . . 1.81(4) yes
P(4) C(41) . . 1.84(4) yes
P(4) C(47) . . 1.82(3) yes
P(4) C(48) . . 1.73(4) yes
P(4) H(4) . . 1.42 yes
P(4) S(11) . 1_556 4.032(14) yes
H(4) S(11) . 1_556 2.69 yes
P(4) S(32) . 1_556 4.019(13) yes
H(4) S(32) . 1_556 3.14 yes
C(11a) C(12a) . . 1.409(16) no
C(11c) C(12c) . . 1.387(17) no
C(12b) C(12a) . . 1.410(17) no
C(21a) C(22a) . . 1.373(18) no
C(21c) C(22c) . . 1.394(18) no
C(22b) C(22a) . . 1.424(18) no
C(31a) C(32a) . . 1.402(18) no
C(31c) C(32c) . . 1.414(19) no
C(32b) C(32a) . . 1.417(19) no
C(11a) C(11b) . . 1.385(16) no
C(11b) C(11c) . . 1.397(17) no
C(12c) C(12b) . . 1.402(17) no
C(21a) C(21b) . . 1.407(18) no
C(21b) C(21c) . . 1.398(18) no
C(22c) C(22b) . . 1.396(19) no
C(31a) C(31b) . . 1.438(18) no
C(31b) C(31c) . . 1.415(18) no
C(32c) C(32b) . . 1.431(19) no
C(41) C(46) . . 1.398(18) no
C(43) C(44) . . 1.412(19) no
C(45) C(46) . . 1.424(18) no
C(41) C(42) . . 1.425(18) no
C(42) C(43) . . 1.409(19) no
C(44) C(45) . . 1.423(19) no
